data_7717616
loop_
_publ_author_name
'Varmuzova, Vera'
'Cisarova, Ivana'
'Schulz, Ji\<r\'i'
'Kal\'ikov\'a, Kv\<eta'
'\<St\<epni\<cka, Petr'

_publ_section_title
;
 Pd-catalysed C--H bond functionalisation route to
 1,2-dihydroferroceno[c]isoquinoline and its annellated derivatives and
 the reactivity of these compounds
;
_journal_name_full 'Dalton Transactions'
_journal_paper_doi 10.1039/D4DT03063J
_journal_year 2024
_chemical_formula_moiety 'C22 H19 Fe N O2 S'
_chemical_formula_sum 'C22 H19 Fe N O2 S'
_chemical_formula_weight 417.29
_space_group_crystal_system triclinic
_space_group_IT_number 2
_space_group_name_Hall '-P 1'
_space_group_name_H-M_alt 'P -1'
_atom_sites_solution_hydrogens geom
_atom_sites_solution_primary direct
_atom_sites_solution_secondary difmap
_audit_creation_method SHELXL-2017/1
_audit_update_record
;
2024-10-07 deposited with the CCDC.	2024-11-28 downloaded from the CCDC.
;
_cell_angle_alpha 67.187(7)
_cell_angle_beta 88.963(7)
_cell_angle_gamma 73.568(7)
_cell_formula_units_Z 4
_cell_length_a 8.3913(8)
_cell_length_b 14.5589(12)
_cell_length_c 16.3593(17)
_cell_measurement_reflns_used 411
_cell_measurement_temperature 120(2)
_cell_measurement_theta_max 60.59
_cell_measurement_theta_min 3.53
_cell_volume 1757.5(3)
_computing_cell_refinement 'SAINT V8.40B (Bruker AXS LLC, 2019)'
_computing_data_collection 'Bruker Instrument Service vV6.2.15'
_computing_data_reduction 'SAINT V8.40B (Bruker AXS LLC, 2019)'
_computing_molecular_graphics 'PLATON (Spek, 2017)'
_computing_publication_material 'PLATON (Spek, 2017)'
_computing_structure_refinement 'SHELXL-2017 (Sheldrick, 2017)'
_computing_structure_solution 'SHELXT 2018 (Sheldrick, 2018)'
_diffrn_ambient_temperature 120(2)
_diffrn_measured_fraction_theta_full 0.962
_diffrn_measured_fraction_theta_max 0.962
_diffrn_measurement_device_type 'Bruker D8 VENTURE Kappa Duo'
_diffrn_measurement_method '\f and \w scans'
_diffrn_radiation_monochromator 'Quazar Mo multilayer optic'
_diffrn_radiation_source 'I\mS micro-focus sealed tube'
_diffrn_radiation_type CuK\a
_diffrn_radiation_wavelength 1.54178
_diffrn_reflns_av_R_equivalents 0.1264
_diffrn_reflns_av_unetI/netI 0.1689
_diffrn_reflns_Laue_measured_fraction_full 0.962
_diffrn_reflns_Laue_measured_fraction_max 0.962
_diffrn_reflns_limit_h_max 9
_diffrn_reflns_limit_h_min -9
_diffrn_reflns_limit_k_max 15
_diffrn_reflns_limit_k_min -17
_diffrn_reflns_limit_l_max 18
_diffrn_reflns_limit_l_min -19
_diffrn_reflns_number 14868
_diffrn_reflns_point_group_measured_fraction_full 0.962
_diffrn_reflns_point_group_measured_fraction_max 0.962
_diffrn_reflns_theta_full 66.638
_diffrn_reflns_theta_max 66.638
_diffrn_reflns_theta_min 2.946
_exptl_absorpt_coefficient_mu 8.135
_exptl_absorpt_correction_T_max 0.63
_exptl_absorpt_correction_T_min 0.46
_exptl_absorpt_correction_type multi-scan
_exptl_absorpt_process_details
;
Krause, L., Herbst-Irmer, R., Sheldrick, G. M., Stalke, D. (2015).
J. Appl. Cryst. 48, 3-10.
;
_exptl_crystal_colour orange
_exptl_crystal_density_diffrn 1.577
_exptl_crystal_description 'irregular block'
_exptl_crystal_F_000 864
_exptl_crystal_size_max 0.12
_exptl_crystal_size_mid 0.08
_exptl_crystal_size_min 0.06
_refine_diff_density_max 0.982
_refine_diff_density_min -0.470
_refine_diff_density_rms 0.098
_refine_ls_extinction_method none
_refine_ls_goodness_of_fit_ref 0.975
_refine_ls_hydrogen_treatment constr
_refine_ls_matrix_type full
_refine_ls_number_parameters 489
_refine_ls_number_reflns 5971
_refine_ls_number_restraints 0
_refine_ls_restrained_S_all 0.975
_refine_ls_R_factor_all 0.1685
_refine_ls_R_factor_gt 0.0741
_refine_ls_shift/su_max 0.000
_refine_ls_shift/su_mean 0.000
_refine_ls_structure_factor_coef Fsqd
_refine_ls_weighting_details 'w=1/[\s^2^(Fo^2^)+(0.0851P)^2^] where P=(Fo^2^+2Fc^2^)/3'
_refine_ls_weighting_scheme calc
_refine_ls_wR_factor_gt 0.1550
_refine_ls_wR_factor_ref 0.1919
_reflns_Friedel_coverage 0.000
_reflns_number_gt 2946
_reflns_number_total 5971
_reflns_threshold_expression 'I > 2\s(I)'
_cod_data_source_file d4dt03063j3.cif
_cod_data_source_block vv139
_cod_database_code 7717616
_shelx_space_group_comment
;
The symmetry employed for this shelxl refinement is uniquely defined
by the following loop, which should always be used as a source of
symmetry information in preference to the above space-group names.
They are only intended as comments.
;
_shelx_estimated_absorpt_t_min 0.442
_shelx_estimated_absorpt_t_max 0.641

loop_
_space_group_symop_operation_xyz
'x, y, z'
'-x, -y, -z'

loop_
_atom_site_label
_atom_site_type_symbol
_atom_site_fract_x
_atom_site_fract_y
_atom_site_fract_z
_atom_site_U_iso_or_equiv
_atom_site_adp_type
_atom_site_occupancy
_atom_site_site_symmetry_order
_atom_site_calc_flag
_atom_site_refinement_flags_posn
_atom_site_refinement_flags_adp
_atom_site_refinement_flags_occupancy
_atom_site_disorder_assembly
_atom_site_disorder_group
Fe1 Fe 0.40198(14) 0.87007(9) 0.93483(8) 0.0291(3) Uani 1 1 d . . . . .
S1 S 0.9333(2) 0.69630(16) 0.91499(13) 0.0329(5) Uani 1 1 d . . . . .
O1 O 0.9601(6) 0.7966(4) 0.8799(4) 0.0421(15) Uani 1 1 d . . . . .
O2 O 1.0333(6) 0.6148(4) 0.9942(4) 0.0427(15) Uani 1 1 d . . . . .
C1 C 0.3670(9) 0.9163(6) 0.8010(5) 0.035(2) Uani 1 1 d . . . . .
H1 H 0.261614 0.941865 0.766894 0.042 Uiso 1 1 calc R U . . .
C2 C 0.4518(10) 0.9776(6) 0.8217(5) 0.035(2) Uani 1 1 d . . . . .
H2 H 0.413295 1.051304 0.802856 0.042 Uiso 1 1 calc R U . . .
C3 C 0.6026(9) 0.9108(6) 0.8749(5) 0.033(2) Uani 1 1 d . . . . .
H3 H 0.683348 0.931322 0.897932 0.040 Uiso 1 1 calc R U . . .
C3A C 0.6114(9) 0.8088(6) 0.8874(5) 0.0301(19) Uani 1 1 d . . . . .
N4 N 0.7390(7) 0.7135(4) 0.9380(4) 0.0295(15) Uani 1 1 d . . . . .
C5 C 0.6744(9) 0.6230(6) 0.9695(5) 0.0278(18) Uani 1 1 d . . . . .
H5A H 0.604056 0.625966 1.018246 0.033 Uiso 1 1 calc R U . . .
H5B H 0.769407 0.558179 0.994205 0.033 Uiso 1 1 calc R U . . .
C5A C 0.5718(9) 0.6190(6) 0.8959(5) 0.0283(18) Uani 1 1 d . . . . .
C6 C 0.5910(9) 0.5231(6) 0.8897(5) 0.0317(19) Uani 1 1 d . . . . .
H6 H 0.668186 0.461545 0.931391 0.038 Uiso 1 1 calc R U . . .
C7 C 0.5010(9) 0.5171(6) 0.8250(5) 0.0326(19) Uani 1 1 d . . . . .
H7 H 0.516766 0.451540 0.821471 0.039 Uiso 1 1 calc R U . . .
C7A C 0.3842(9) 0.6071(6) 0.7631(5) 0.0309(19) Uani 1 1 d . . . . .
C8 C 0.2888(10) 0.5997(6) 0.6958(5) 0.036(2) Uani 1 1 d . . . . .
H8 H 0.307188 0.534301 0.691550 0.043 Uiso 1 1 calc R U . . .
C9 C 0.1719(10) 0.6854(7) 0.6379(5) 0.039(2) Uani 1 1 d . . . . .
H9 H 0.106429 0.679464 0.594509 0.047 Uiso 1 1 calc R U . . .
C10 C 0.1478(10) 0.7826(6) 0.6422(5) 0.038(2) Uani 1 1 d . . . . .
H10 H 0.066619 0.842505 0.601113 0.046 Uiso 1 1 calc R U . . .
C11 C 0.2402(10) 0.7918(6) 0.7048(5) 0.035(2) Uani 1 1 d . . . . .
H11 H 0.222928 0.858605 0.705985 0.042 Uiso 1 1 calc R U . . .
C11A C 0.3608(9) 0.7045(6) 0.7681(5) 0.0309(19) Uani 1 1 d . . . . .
C11B C 0.4613(9) 0.7115(6) 0.8364(5) 0.0290(18) Uani 1 1 d . . . . .
C11C C 0.4665(9) 0.8109(6) 0.8397(5) 0.0285(18) Uani 1 1 d . . . . .
C12 C 0.1723(9) 0.8857(6) 0.9804(5) 0.0313(19) Uani 1 1 d . . . . .
H12 H 0.069279 0.907437 0.945078 0.038 Uiso 1 1 calc R U . . .
C13 C 0.2501(9) 0.9526(6) 0.9982(5) 0.0311(19) Uani 1 1 d . . . . .
H13 H 0.207682 1.026332 0.978033 0.037 Uiso 1 1 calc R U . . .
C14 C 0.4019(9) 0.8880(6) 1.0514(5) 0.0317(19) Uani 1 1 d . . . . .
H14 H 0.480862 0.911622 1.072425 0.038 Uiso 1 1 calc R U . . .
C15 C 0.4179(9) 0.7826(6) 1.0686(5) 0.033(2) Uani 1 1 d . . . . .
H15 H 0.507432 0.723165 1.103231 0.039 Uiso 1 1 calc R U . . .
C16 C 0.2742(9) 0.7830(6) 1.0240(5) 0.0323(19) Uani 1 1 d . . . . .
H16 H 0.250987 0.722900 1.023899 0.039 Uiso 1 1 calc R U . . .
C17 C 0.9548(9) 0.6449(6) 0.8330(5) 0.038(2) Uani 1 1 d . . . . .
H17A H 0.883565 0.696263 0.778505 0.056 Uiso 1 1 calc R U . . .
H17B H 0.921192 0.580952 0.854578 0.056 Uiso 1 1 calc R U . . .
H17C H 1.071565 0.628752 0.820125 0.056 Uiso 1 1 calc R U . . .
Fe2 Fe -0.19329(16) 0.21446(11) 0.66340(9) 0.0430(4) Uani 1 1 d . . . . .
S2 S 0.1301(3) 0.30013(17) 0.79803(14) 0.0439(6) Uani 1 1 d . . . . .
O21 O 0.1763(7) 0.2058(4) 0.8759(4) 0.0510(16) Uani 1 1 d . . . . .
O22 O 0.2341(7) 0.3688(4) 0.7782(4) 0.0526(17) Uani 1 1 d . . . . .
C21 C -0.0238(10) 0.0817(6) 0.6659(5) 0.040(2) Uani 1 1 d . . . . .
H21 H -0.037640 0.046844 0.629249 0.048 Uiso 1 1 calc R U . . .
C22 C -0.0822(10) 0.0637(7) 0.7504(5) 0.040(2) Uani 1 1 d . . . . .
H22 H -0.139527 0.014439 0.780797 0.048 Uiso 1 1 calc R U . . .
C23 C -0.0384(10) 0.1341(6) 0.7821(5) 0.040(2) Uani 1 1 d . . . . .
H23 H -0.061779 0.139510 0.837424 0.048 Uiso 1 1 calc R U . . .
C23A C 0.0462(10) 0.1941(7) 0.7157(6) 0.043(2) Uani 1 1 d . . . . .
N24 N 0.1214(8) 0.2708(5) 0.7137(5) 0.0422(18) Uani 1 1 d . . . . .
C25 C 0.1057(10) 0.3518(6) 0.6221(5) 0.045(2) Uani 1 1 d . . . . .
H25A H 0.172723 0.398082 0.621610 0.054 Uiso 1 1 calc R U . . .
H25B H -0.012498 0.395011 0.604224 0.054 Uiso 1 1 calc R U . . .
C25A C 0.1651(9) 0.3034(7) 0.5546(5) 0.037(2) Uani 1 1 d . . . . .
C26 C 0.2342(9) 0.3603(7) 0.4787(5) 0.043(2) Uani 1 1 d . . . . .
H26 H 0.244252 0.426335 0.471350 0.052 Uiso 1 1 calc R U . . .
C27A C 0.2791(9) 0.2197(7) 0.4293(5) 0.039(2) Uani 1 1 d . . . . .
C27 C 0.2858(10) 0.3214(7) 0.4172(6) 0.048(2) Uani 1 1 d . . . . .
H27 H 0.326891 0.361637 0.365214 0.057 Uiso 1 1 calc R U . . .
C28 C 0.3416(10) 0.1745(8) 0.3685(6) 0.051(3) Uani 1 1 d . . . . .
H28 H 0.383229 0.213821 0.316298 0.061 Uiso 1 1 calc R U . . .
C29 C 0.3432(10) 0.0754(8) 0.3832(6) 0.053(3) Uani 1 1 d . . . . .
H29 H 0.382579 0.047004 0.340616 0.063 Uiso 1 1 calc R U . . .
C30 C 0.2871(10) 0.0158(7) 0.4607(6) 0.046(2) Uani 1 1 d . . . . .
H30 H 0.292837 -0.054317 0.472378 0.055 Uiso 1 1 calc R U . . .
C31 C 0.2236(10) 0.0583(6) 0.5202(5) 0.040(2) Uani 1 1 d . . . . .
H31 H 0.184493 0.017018 0.572475 0.048 Uiso 1 1 calc R U . . .
C31A C 0.2146(9) 0.1614(7) 0.5062(5) 0.035(2) Uani 1 1 d . . . . .
C31B C 0.1467(10) 0.2085(7) 0.5654(5) 0.039(2) Uani 1 1 d . . . . .
C31C C 0.0584(9) 0.1595(6) 0.6436(5) 0.034(2) Uani 1 1 d . . . . .
C32 C -0.3662(10) 0.2625(7) 0.5585(6) 0.052(3) Uani 1 1 d . . . . .
H32 H -0.354320 0.237690 0.512283 0.063 Uiso 1 1 calc R U . . .
C33 C -0.4338(10) 0.2202(8) 0.6398(6) 0.058(3) Uani 1 1 d . . . . .
H33 H -0.477385 0.162550 0.658124 0.070 Uiso 1 1 calc R U . . .
C34 C -0.4237(11) 0.2806(9) 0.6880(7) 0.069(3) Uani 1 1 d . . . . .
H34 H -0.459723 0.268881 0.745544 0.083 Uiso 1 1 calc R U . . .
C35 C -0.3525(12) 0.3614(8) 0.6393(6) 0.061(3) Uani 1 1 d . . . . .
H35 H -0.332814 0.411756 0.657960 0.073 Uiso 1 1 calc R U . . .
C36 C -0.3175(10) 0.3519(7) 0.5586(6) 0.050(2) Uani 1 1 d . . . . .
H36 H -0.270275 0.395687 0.511866 0.060 Uiso 1 1 calc R U . . .
C37 C -0.0738(10) 0.3747(7) 0.8044(6) 0.054(3) Uani 1 1 d . . . . .
H37A H -0.152070 0.334707 0.808607 0.081 Uiso 1 1 calc R U . . .
H37B H -0.108012 0.439940 0.750927 0.081 Uiso 1 1 calc R U . . .
H37C H -0.073830 0.390806 0.857345 0.081 Uiso 1 1 calc R U . . .

loop_
_atom_site_aniso_label
_atom_site_aniso_U_11
_atom_site_aniso_U_22
_atom_site_aniso_U_33
_atom_site_aniso_U_23
_atom_site_aniso_U_13
_atom_site_aniso_U_12
Fe1 0.0304(7) 0.0219(7) 0.0331(7) -0.0094(6) 0.0042(5) -0.0072(6)
S1 0.0275(10) 0.0309(12) 0.0386(11) -0.0123(10) 0.0020(9) -0.0083(9)
O1 0.033(3) 0.030(3) 0.063(4) -0.012(3) 0.006(3) -0.017(3)
O2 0.027(3) 0.044(4) 0.049(3) -0.015(3) -0.004(3) -0.004(3)
C1 0.033(4) 0.031(5) 0.030(4) -0.007(4) 0.005(3) -0.001(4)
C2 0.047(5) 0.025(5) 0.036(4) -0.012(4) 0.015(4) -0.016(4)
C3 0.032(4) 0.021(5) 0.047(5) -0.013(4) 0.006(4) -0.011(4)
C3A 0.025(4) 0.024(5) 0.033(4) -0.005(4) 0.003(3) -0.003(4)
N4 0.028(3) 0.022(4) 0.037(4) -0.010(3) -0.001(3) -0.007(3)
C5 0.032(4) 0.025(5) 0.029(4) -0.014(4) 0.003(3) -0.008(4)
C5A 0.032(4) 0.028(5) 0.031(4) -0.014(4) 0.015(3) -0.017(4)
C6 0.023(4) 0.025(5) 0.042(5) -0.011(4) 0.003(3) -0.004(4)
C7 0.039(5) 0.017(4) 0.047(5) -0.017(4) 0.010(4) -0.009(4)
C7A 0.034(4) 0.025(5) 0.033(4) -0.009(4) 0.002(4) -0.012(4)
C8 0.049(5) 0.025(5) 0.039(5) -0.018(4) 0.014(4) -0.013(4)
C9 0.039(5) 0.045(6) 0.035(5) -0.012(4) 0.012(4) -0.020(4)
C10 0.040(5) 0.029(5) 0.038(5) -0.008(4) -0.003(4) -0.005(4)
C11 0.048(5) 0.030(5) 0.030(4) -0.013(4) -0.001(4) -0.014(4)
C11A 0.026(4) 0.030(5) 0.038(4) -0.013(4) 0.008(3) -0.011(4)
C11B 0.036(4) 0.021(5) 0.026(4) -0.010(4) 0.008(3) -0.004(4)
C11C 0.036(4) 0.020(4) 0.025(4) -0.007(3) 0.007(3) -0.006(4)
C12 0.024(4) 0.026(5) 0.041(5) -0.010(4) 0.005(3) -0.008(4)
C13 0.037(5) 0.019(4) 0.044(5) -0.021(4) 0.013(4) -0.007(4)
C14 0.033(4) 0.030(5) 0.033(4) -0.014(4) 0.007(3) -0.007(4)
C15 0.038(5) 0.020(5) 0.027(4) -0.002(3) 0.002(3) -0.001(4)
C16 0.036(5) 0.031(5) 0.034(4) -0.013(4) 0.013(4) -0.017(4)
C17 0.029(4) 0.034(5) 0.050(5) -0.020(4) 0.007(4) -0.006(4)
Fe2 0.0401(8) 0.0474(9) 0.0391(8) -0.0135(7) 0.0067(6) -0.0148(7)
S2 0.0438(13) 0.0356(13) 0.0450(13) -0.0109(11) 0.0015(10) -0.0085(11)
O21 0.057(4) 0.035(4) 0.046(4) -0.005(3) -0.009(3) -0.008(3)
O22 0.057(4) 0.042(4) 0.060(4) -0.013(3) 0.007(3) -0.028(3)
C21 0.049(5) 0.028(5) 0.038(5) -0.010(4) 0.007(4) -0.009(4)
C22 0.046(5) 0.045(6) 0.038(5) -0.016(4) 0.005(4) -0.026(5)
C23 0.044(5) 0.032(5) 0.030(4) -0.002(4) -0.004(4) -0.006(4)
C23A 0.036(5) 0.040(6) 0.042(5) -0.007(4) 0.004(4) -0.011(4)
N24 0.045(4) 0.030(4) 0.052(4) -0.010(4) 0.011(3) -0.021(4)
C25 0.041(5) 0.030(5) 0.050(5) -0.010(4) -0.009(4) 0.001(4)
C25A 0.032(5) 0.036(5) 0.037(5) -0.011(4) -0.006(4) -0.007(4)
C26 0.034(5) 0.039(6) 0.042(5) -0.003(4) 0.006(4) -0.008(4)
C27A 0.028(4) 0.048(6) 0.027(4) -0.006(4) -0.005(3) 0.000(4)
C27 0.040(5) 0.040(6) 0.043(5) 0.004(5) -0.001(4) -0.013(4)
C28 0.036(5) 0.074(8) 0.034(5) -0.012(5) 0.010(4) -0.016(5)
C29 0.041(5) 0.080(8) 0.035(5) -0.026(5) -0.003(4) -0.011(5)
C30 0.043(5) 0.049(6) 0.044(5) -0.018(5) 0.005(4) -0.012(5)
C31 0.040(5) 0.034(6) 0.040(5) -0.013(4) 0.006(4) -0.007(4)
C31A 0.020(4) 0.039(5) 0.040(5) -0.018(4) -0.002(3) 0.005(4)
C31B 0.038(5) 0.034(5) 0.034(5) -0.005(4) 0.001(4) -0.007(4)
C31C 0.028(4) 0.018(4) 0.043(5) -0.007(4) 0.004(4) 0.001(4)
C32 0.037(5) 0.065(7) 0.046(5) -0.015(5) 0.004(4) -0.013(5)
C33 0.024(5) 0.090(8) 0.055(6) -0.020(6) 0.007(4) -0.022(5)
C34 0.031(5) 0.100(9) 0.042(6) -0.016(6) 0.002(4) 0.014(6)
C35 0.063(7) 0.065(7) 0.047(6) -0.020(5) 0.009(5) -0.013(6)
C36 0.038(5) 0.052(6) 0.049(6) -0.016(5) 0.000(4) -0.004(5)
C37 0.056(6) 0.057(7) 0.049(6) -0.031(5) 0.012(5) -0.004(5)

loop_
_atom_type_symbol
_atom_type_description
_atom_type_scat_dispersion_real
_atom_type_scat_dispersion_imag
_atom_type_scat_source
C C 0.0181 0.0091 'International Tables Vol C Tables 4.2.6.8 and 6.1.1.4'
H H 0.0000 0.0000 'International Tables Vol C Tables 4.2.6.8 and 6.1.1.4'
Fe Fe -1.1336 3.1974 'International Tables Vol C Tables 4.2.6.8 and 6.1.1.4'
N N 0.0311 0.0180 'International Tables Vol C Tables 4.2.6.8 and 6.1.1.4'
O O 0.0492 0.0322 'International Tables Vol C Tables 4.2.6.8 and 6.1.1.4'
S S 0.3331 0.5567 'International Tables Vol C Tables 4.2.6.8 and 6.1.1.4'

loop_
_geom_angle_atom_site_label_1
_geom_angle_atom_site_label_2
_geom_angle_atom_site_label_3
_geom_angle
_geom_angle_site_symmetry_1
_geom_angle_site_symmetry_3
_geom_angle_publ_flag
C3A Fe1 C14 123.6(3) . . ?
C3A Fe1 C1 68.8(3) . . ?
C14 Fe1 C1 156.5(3) . . ?
C3A Fe1 C2 67.9(3) . . ?
C14 Fe1 C2 120.8(3) . . ?
C1 Fe1 C2 40.9(3) . . ?
C3A Fe1 C12 159.0(3) . . ?
C14 Fe1 C12 68.4(3) . . ?
C1 Fe1 C12 107.3(3) . . ?
C2 Fe1 C12 123.6(3) . . ?
C3A Fe1 C16 124.0(3) . . ?
C14 Fe1 C16 68.0(3) . . ?
C1 Fe1 C16 124.5(3) . . ?
C2 Fe1 C16 160.5(3) . . ?
C12 Fe1 C16 40.0(3) . . ?
C3A Fe1 C15 108.3(3) . . ?
C14 Fe1 C15 40.7(3) . . ?
C1 Fe1 C15 161.2(3) . . ?
C2 Fe1 C15 156.7(3) . . ?
C12 Fe1 C15 68.3(3) . . ?
C16 Fe1 C15 40.6(3) . . ?
C3A Fe1 C13 159.0(3) . . ?
C14 Fe1 C13 40.6(3) . . ?
C1 Fe1 C13 121.0(3) . . ?
C2 Fe1 C13 106.4(3) . . ?
C12 Fe1 C13 41.0(3) . . ?
C16 Fe1 C13 68.0(3) . . ?
C15 Fe1 C13 68.5(3) . . ?
C3A Fe1 C3 40.1(3) . . ?
C14 Fe1 C3 106.7(3) . . ?
C1 Fe1 C3 68.8(3) . . ?
C2 Fe1 C3 40.4(3) . . ?
C12 Fe1 C3 159.5(3) . . ?
C16 Fe1 C3 158.4(3) . . ?
C15 Fe1 C3 121.8(3) . . ?
C13 Fe1 C3 122.5(3) . . ?
C3A Fe1 C11C 41.5(3) . . ?
C14 Fe1 C11C 161.4(3) . . ?
C1 Fe1 C11C 40.5(3) . . ?
C2 Fe1 C11C 68.3(3) . . ?
C12 Fe1 C11C 122.1(3) . . ?
C16 Fe1 C11C 109.1(3) . . ?
C15 Fe1 C11C 125.1(3) . . ?
C13 Fe1 C11C 157.1(3) . . ?
C3 Fe1 C11C 68.8(3) . . ?
O1 S1 O2 119.8(3) . . ?
O1 S1 N4 107.4(3) . . ?
O2 S1 N4 106.0(3) . . ?
O1 S1 C17 109.9(4) . . ?
O2 S1 C17 106.4(4) . . ?
N4 S1 C17 106.7(3) . . ?
C11C C1 C2 108.2(7) . . ?
C11C C1 Fe1 70.7(4) . . ?
C2 C1 Fe1 69.9(4) . . ?
C11C C1 H1 125.9 . . ?
C2 C1 H1 125.9 . . ?
Fe1 C1 H1 125.1 . . ?
C3 C2 C1 108.7(7) . . ?
C3 C2 Fe1 70.3(4) . . ?
C1 C2 Fe1 69.1(4) . . ?
C3 C2 H2 125.6 . . ?
C1 C2 H2 125.6 . . ?
Fe1 C2 H2 126.5 . . ?
C3A C3 C2 107.5(7) . . ?
C3A C3 Fe1 68.8(4) . . ?
C2 C3 Fe1 69.3(4) . . ?
C3A C3 H3 126.3 . . ?
C2 C3 H3 126.3 . . ?
Fe1 C3 H3 127.2 . . ?
C3 C3A N4 128.5(7) . . ?
C3 C3A C11C 109.2(7) . . ?
N4 C3A C11C 122.3(7) . . ?
C3 C3A Fe1 71.0(4) . . ?
N4 C3A Fe1 124.9(5) . . ?
C11C C3A Fe1 70.3(4) . . ?
C3A N4 C5 112.0(6) . . ?
C3A N4 S1 120.9(5) . . ?
C5 N4 S1 118.7(5) . . ?
N4 C5 C5A 112.6(6) . . ?
N4 C5 H5A 109.1 . . ?
C5A C5 H5A 109.1 . . ?
N4 C5 H5B 109.1 . . ?
C5A C5 H5B 109.1 . . ?
H5A C5 H5B 107.8 . . ?
C11B C5A C6 121.9(7) . . ?
C11B C5A C5 118.5(7) . . ?
C6 C5A C5 119.6(7) . . ?
C7 C6 C5A 121.0(7) . . ?
C7 C6 H6 119.5 . . ?
C5A C6 H6 119.5 . . ?
C6 C7 C7A 120.6(7) . . ?
C6 C7 H7 119.7 . . ?
C7A C7 H7 119.7 . . ?
C7 C7A C11A 119.8(7) . . ?
C7 C7A C8 120.1(8) . . ?
C11A C7A C8 120.1(7) . . ?
C9 C8 C7A 120.4(8) . . ?
C9 C8 H8 119.8 . . ?
C7A C8 H8 119.8 . . ?
C8 C9 C10 120.0(8) . . ?
C8 C9 H9 120.0 . . ?
C10 C9 H9 120.0 . . ?
C11 C10 C9 120.5(8) . . ?
C11 C10 H10 119.8 . . ?
C9 C10 H10 119.8 . . ?
C10 C11 C11A 121.8(8) . . ?
C10 C11 H11 119.1 . . ?
C11A C11 H11 119.1 . . ?
C7A C11A C11 117.2(7) . . ?
C7A C11A C11B 119.6(7) . . ?
C11 C11A C11B 123.2(7) . . ?
C5A C11B C11A 117.1(7) . . ?
C5A C11B C11C 118.2(7) . . ?
C11A C11B C11C 124.3(7) . . ?
C1 C11C C3A 106.4(7) . . ?
C1 C11C C11B 135.9(7) . . ?
C3A C11C C11B 117.5(7) . . ?
C1 C11C Fe1 68.8(4) . . ?
C3A C11C Fe1 68.1(4) . . ?
C11B C11C Fe1 130.9(5) . . ?
C16 C12 C13 108.0(7) . . ?
C16 C12 Fe1 70.1(4) . . ?
C13 C12 Fe1 69.9(4) . . ?
C16 C12 H12 126.0 . . ?
C13 C12 H12 126.0 . . ?
Fe1 C12 H12 125.6 . . ?
C14 C13 C12 107.0(7) . . ?
C14 C13 Fe1 68.8(4) . . ?
C12 C13 Fe1 69.2(4) . . ?
C14 C13 H13 126.5 . . ?
C12 C13 H13 126.5 . . ?
Fe1 C13 H13 127.1 . . ?
C13 C14 C15 109.1(7) . . ?
C13 C14 Fe1 70.6(4) . . ?
C15 C14 Fe1 70.4(4) . . ?
C13 C14 H14 125.4 . . ?
C15 C14 H14 125.4 . . ?
Fe1 C14 H14 125.1 . . ?
C14 C15 C16 106.7(7) . . ?
C14 C15 Fe1 68.8(4) . . ?
C16 C15 Fe1 69.5(4) . . ?
C14 C15 H15 126.7 . . ?
C16 C15 H15 126.7 . . ?
Fe1 C15 H15 126.5 . . ?
C12 C16 C15 109.2(7) . . ?
C12 C16 Fe1 69.9(4) . . ?
C15 C16 Fe1 69.9(4) . . ?
C12 C16 H16 125.4 . . ?
C15 C16 H16 125.4 . . ?
Fe1 C16 H16 126.4 . . ?
S1 C17 H17A 109.5 . . ?
S1 C17 H17B 109.5 . . ?
H17A C17 H17B 109.5 . . ?
S1 C17 H17C 109.5 . . ?
H17A C17 H17C 109.5 . . ?
H17B C17 H17C 109.5 . . ?
C34 Fe2 C32 68.0(4) . . ?
C34 Fe2 C33 40.7(4) . . ?
C32 Fe2 C33 40.8(3) . . ?
C34 Fe2 C21 146.8(4) . . ?
C32 Fe2 C21 106.3(4) . . ?
C33 Fe2 C21 113.2(4) . . ?
C34 Fe2 C22 115.1(4) . . ?
C32 Fe2 C22 126.4(4) . . ?
C33 Fe2 C22 104.2(4) . . ?
C21 Fe2 C22 40.4(3) . . ?
C34 Fe2 C36 67.3(4) . . ?
C32 Fe2 C36 42.1(3) . . ?
C33 Fe2 C36 69.3(4) . . ?
C21 Fe2 C36 131.3(3) . . ?
C22 Fe2 C36 167.8(4) . . ?
C34 Fe2 C35 40.9(4) . . ?
C32 Fe2 C35 69.2(4) . . ?
C33 Fe2 C35 69.6(4) . . ?
C21 Fe2 C35 170.0(3) . . ?
C22 Fe2 C35 149.4(4) . . ?
C36 Fe2 C35 39.5(3) . . ?
C34 Fe2 C23 109.3(4) . . ?
C32 Fe2 C23 166.0(4) . . ?
C33 Fe2 C23 128.3(3) . . ?
C21 Fe2 C23 68.0(3) . . ?
C22 Fe2 C23 41.1(3) . . ?
C36 Fe2 C23 150.9(4) . . ?
C35 Fe2 C23 118.5(4) . . ?
C34 Fe2 C23A 132.8(4) . . ?
C32 Fe2 C23A 151.2(3) . . ?
C33 Fe2 C23A 168.0(3) . . ?
C21 Fe2 C23A 67.6(4) . . ?
C22 Fe2 C23A 68.2(3) . . ?
C36 Fe2 C23A 119.8(3) . . ?
C35 Fe2 C23A 111.8(4) . . ?
C23 Fe2 C23A 40.0(3) . . ?
C34 Fe2 C31C 172.0(4) . . ?
C32 Fe2 C31C 116.9(3) . . ?
C33 Fe2 C31C 147.1(4) . . ?
C21 Fe2 C31C 40.0(3) . . ?
C22 Fe2 C31C 67.8(3) . . ?
C36 Fe2 C31C 111.6(3) . . ?
C35 Fe2 C31C 133.3(4) . . ?
C23 Fe2 C31C 67.5(3) . . ?
C23A Fe2 C31C 40.2(3) . . ?
O21 S2 O22 118.8(4) . . ?
O21 S2 N24 108.0(4) . . ?
O22 S2 N24 106.8(4) . . ?
O21 S2 C37 108.4(4) . . ?
O22 S2 C37 106.8(4) . . ?
N24 S2 C37 107.5(4) . . ?
C22 C21 C31C 110.0(8) . . ?
C22 C21 Fe2 70.1(5) . . ?
C31C C21 Fe2 72.6(5) . . ?
C22 C21 H21 125.0 . . ?
C31C C21 H21 125.0 . . ?
Fe2 C21 H21 123.8 . . ?
C21 C22 C23 107.1(7) . . ?
C21 C22 Fe2 69.4(5) . . ?
C23 C22 Fe2 70.5(4) . . ?
C21 C22 H22 126.4 . . ?
C23 C22 H22 126.4 . . ?
Fe2 C22 H22 125.2 . . ?
C23A C23 C22 107.8(8) . . ?
C23A C23 Fe2 70.8(5) . . ?
C22 C23 Fe2 68.4(4) . . ?
C23A C23 H23 126.1 . . ?
C22 C23 H23 126.1 . . ?
Fe2 C23 H23 126.3 . . ?
N24 C23A C23 131.6(8) . . ?
N24 C23A C31C 120.3(7) . . ?
C23 C23A C31C 108.0(7) . . ?
N24 C23A Fe2 129.1(6) . . ?
C23 C23A Fe2 69.2(4) . . ?
C31C C23A Fe2 70.3(4) . . ?
C23A N24 C25 111.5(7) . . ?
C23A N24 S2 121.3(6) . . ?
C25 N24 S2 119.9(6) . . ?
N24 C25 C25A 111.8(6) . . ?
N24 C25 H25A 109.3 . . ?
C25A C25 H25A 109.3 . . ?
N24 C25 H25B 109.3 . . ?
C25A C25 H25B 109.3 . . ?
H25A C25 H25B 107.9 . . ?
C31B C25A C26 120.4(8) . . ?
C31B C25A C25 121.0(7) . . ?
C26 C25A C25 118.6(8) . . ?
C27 C26 C25A 120.5(9) . . ?
C27 C26 H26 119.7 . . ?
C25A C26 H26 119.7 . . ?
C28 C27A C31A 119.2(8) . . ?
C28 C27A C27 121.7(8) . . ?
C31A C27A C27 119.1(8) . . ?
C26 C27 C27A 120.5(8) . . ?
C26 C27 H27 119.7 . . ?
C27A C27 H27 119.7 . . ?
C29 C28 C27A 121.2(8) . . ?
C29 C28 H28 119.4 . . ?
C27A C28 H28 119.4 . . ?
C28 C29 C30 119.9(9) . . ?
C28 C29 H29 120.1 . . ?
C30 C29 H29 120.1 . . ?
C31 C30 C29 120.0(9) . . ?
C31 C30 H30 120.0 . . ?
C29 C30 H30 120.0 . . ?
C30 C31 C31A 121.9(8) . . ?
C30 C31 H31 119.0 . . ?
C31A C31 H31 119.0 . . ?
C31 C31A C27A 117.7(8) . . ?
C31 C31A C31B 123.4(8) . . ?
C27A C31A C31B 118.9(8) . . ?
C25A C31B C31A 119.9(7) . . ?
C25A C31B C31C 116.0(8) . . ?
C31A C31B C31C 124.0(8) . . ?
C21 C31C C23A 107.0(7) . . ?
C21 C31C C31B 134.1(8) . . ?
C23A C31C C31B 118.9(7) . . ?
C21 C31C Fe2 67.4(4) . . ?
C23A C31C Fe2 69.6(4) . . ?
C31B C31C Fe2 127.5(5) . . ?
C33 C32 C36 107.7(9) . . ?
C33 C32 Fe2 69.8(5) . . ?
C36 C32 Fe2 70.1(5) . . ?
C33 C32 H32 126.2 . . ?
C36 C32 H32 126.2 . . ?
Fe2 C32 H32 125.5 . . ?
C34 C33 C32 106.3(9) . . ?
C34 C33 Fe2 68.8(5) . . ?
C32 C33 Fe2 69.5(5) . . ?
C34 C33 H33 126.8 . . ?
C32 C33 H33 126.8 . . ?
Fe2 C33 H33 126.5 . . ?
C33 C34 C35 111.3(9) . . ?
C33 C34 Fe2 70.5(5) . . ?
C35 C34 Fe2 71.6(5) . . ?
C33 C34 H34 124.3 . . ?
C35 C34 H34 124.3 . . ?
Fe2 C34 H34 125.1 . . ?
C36 C35 C34 106.4(9) . . ?
C36 C35 Fe2 70.1(6) . . ?
C34 C35 Fe2 67.5(5) . . ?
C36 C35 H35 126.8 . . ?
C34 C35 H35 126.8 . . ?
Fe2 C35 H35 127.1 . . ?
C35 C36 C32 108.3(8) . . ?
C35 C36 Fe2 70.3(5) . . ?
C32 C36 Fe2 67.8(5) . . ?
C35 C36 H36 125.8 . . ?
C32 C36 H36 125.8 . . ?
Fe2 C36 H36 127.6 . . ?
S2 C37 H37A 109.5 . . ?
S2 C37 H37B 109.5 . . ?
H37A C37 H37B 109.5 . . ?
S2 C37 H37C 109.5 . . ?
H37A C37 H37C 109.5 . . ?
H37B C37 H37C 109.5 . . ?

loop_
_geom_bond_atom_site_label_1
_geom_bond_atom_site_label_2
_geom_bond_distance
_geom_bond_site_symmetry_2
_geom_bond_publ_flag
Fe1 C3A 2.021(7) . ?
Fe1 C14 2.024(8) . ?
Fe1 C1 2.026(7) . ?
Fe1 C2 2.036(7) . ?
Fe1 C12 2.038(7) . ?
Fe1 C16 2.040(7) . ?
Fe1 C15 2.045(7) . ?
Fe1 C13 2.048(7) . ?
Fe1 C3 2.050(7) . ?
Fe1 C11C 2.050(7) . ?
S1 O1 1.429(5) . ?
S1 O2 1.441(5) . ?
S1 N4 1.638(6) . ?
S1 C17 1.757(8) . ?
C1 C11C 1.412(10) . ?
C1 C2 1.421(10) . ?
C1 H1 0.9500 . ?
C2 C3 1.412(10) . ?
C2 H2 0.9500 . ?
C3 C3A 1.397(10) . ?
C3 H3 0.9500 . ?
C3A N4 1.435(9) . ?
C3A C11C 1.444(10) . ?
N4 C5 1.471(8) . ?
C5 C5A 1.522(10) . ?
C5 H5A 0.9900 . ?
C5 H5B 0.9900 . ?
C5A C11B 1.389(10) . ?
C5A C6 1.403(10) . ?
C6 C7 1.354(10) . ?
C6 H6 0.9500 . ?
C7 C7A 1.409(10) . ?
C7 H7 0.9500 . ?
C7A C11A 1.410(10) . ?
C7A C8 1.427(10) . ?
C8 C9 1.356(10) . ?
C8 H8 0.9500 . ?
C9 C10 1.400(11) . ?
C9 H9 0.9500 . ?
C10 C11 1.365(10) . ?
C10 H10 0.9500 . ?
C11 C11A 1.415(10) . ?
C11 H11 0.9500 . ?
C11A C11B 1.463(10) . ?
C11B C11C 1.482(10) . ?
C12 C16 1.396(10) . ?
C12 C13 1.429(10) . ?
C12 H12 0.9500 . ?
C13 C14 1.412(10) . ?
C13 H13 0.9500 . ?
C14 C15 1.415(10) . ?
C14 H14 0.9500 . ?
C15 C16 1.417(10) . ?
C15 H15 0.9500 . ?
C16 H16 0.9500 . ?
C17 H17A 0.9800 . ?
C17 H17B 0.9800 . ?
C17 H17C 0.9800 . ?
Fe2 C34 2.011(9) . ?
Fe2 C32 2.030(9) . ?
Fe2 C33 2.034(8) . ?
Fe2 C21 2.036(8) . ?
Fe2 C22 2.045(8) . ?
Fe2 C36 2.062(9) . ?
Fe2 C35 2.065(10) . ?
Fe2 C23 2.074(8) . ?
Fe2 C23A 2.094(8) . ?
Fe2 C31C 2.104(7) . ?
S2 O21 1.421(5) . ?
S2 O22 1.448(5) . ?
S2 N24 1.604(7) . ?
S2 C37 1.774(8) . ?
C21 C22 1.410(10) . ?
C21 C31C 1.416(10) . ?
C21 H21 0.9500 . ?
C22 C23 1.446(11) . ?
C22 H22 0.9500 . ?
C23 C23A 1.426(10) . ?
C23 H23 0.9500 . ?
C23A N24 1.420(10) . ?
C23A C31C 1.442(11) . ?
N24 C25 1.484(9) . ?
C25 C25A 1.533(11) . ?
C25 H25A 0.9900 . ?
C25 H25B 0.9900 . ?
C25A C31B 1.377(10) . ?
C25A C26 1.417(10) . ?
C26 C27 1.346(11) . ?
C26 H26 0.9500 . ?
C27A C28 1.411(11) . ?
C27A C31A 1.416(10) . ?
C27A C27 1.433(11) . ?
C27 H27 0.9500 . ?
C28 C29 1.363(12) . ?
C28 H28 0.9500 . ?
C29 C30 1.393(11) . ?
C29 H29 0.9500 . ?
C30 C31 1.370(11) . ?
C30 H30 0.9500 . ?
C31 C31A 1.407(11) . ?
C31 H31 0.9500 . ?
C31A C31B 1.416(11) . ?
C31B C31C 1.501(10) . ?
C32 C33 1.416(11) . ?
C32 C36 1.470(12) . ?
C32 H32 0.9500 . ?
C33 C34 1.408(13) . ?
C33 H33 0.9500 . ?
C34 C35 1.425(13) . ?
C34 H34 0.9500 . ?
C35 C36 1.396(12) . ?
C35 H35 0.9500 . ?
C36 H36 0.9500 . ?
C37 H37A 0.9800 . ?
C37 H37B 0.9800 . ?
C37 H37C 0.9800 . ?
